data_4321680
loop_
_publ_author_name
'Sandrine Ongeri'
'David J. Aitken'
'Henri-Philippe Husson'
'Ji\<r\'i Kozelka'
'Bernard Viossat'

_publ_contact_author_address
;
Laboratoire SEESIB associ\'e au CNRS-UMR 6504, D\'epartement de Chimie,
Universit\'e Blaise Pascal (Clermont-Ferrand II), 24 avenue des Landais,
63177 Aubi\`ere cedex, France
;
_publ_contact_author_email ' aitken@chisg1.univ-bpclermont.fr '
_publ_contact_author_fax ' 0473407717 '
_publ_contact_author_name 'Pr David J. Aitken'
_publ_contact_author_phone ' 0473407184 '
_publ_section_title
;
 Effect of Ring Size on Coordination Properties of
 trans-1,2-Cycloalkanediamine Ligands: Synthesis of Dinuclear Platinum(II)
 Complexes as Potential DNA Cross-Linkers
;
_journal_name_full 'Inorganic Chemistry'
_journal_page_first 6131
_journal_page_last 6133
_journal_paper_doi 10.1021/ic000334p
_journal_volume 39
_journal_year 2000
_chemical_compound_source ?
_chemical_formula_moiety ' C10 H26 CL4 N2 O2 Pt2 S2 '
_chemical_formula_sum 'C10 H26 Cl4 N2 O2 Pt2 S2'
_chemical_formula_weight 802.44
_chemical_name_systematic
;
 (SP-4-3)-chloro(trans-cyclohexane-1,2-diamine-N,N')(dimethylsulfoxyde-S)
 platinum(II) trichloro(dimethylsulfoxyde-S)platinate
;
_space_group_IT_number 14
_symmetry_cell_setting monoclinic
_symmetry_space_group_name_Hall '-P 2yn'
_symmetry_space_group_name_H-M 'P 1 21/n 1'
_atom_sites_solution_hydrogens geom
_atom_sites_solution_primary direct
_audit_creation_date 99-03-12
_audit_creation_method CRYSTALS_ver_07-07-97
_cell_angle_alpha 90.0
_cell_angle_beta 98.93(2)
_cell_angle_gamma 90.0
_cell_formula_units_Z 4
_cell_length_a 10.345(2)
_cell_length_b 11.306(1)
_cell_length_c 18.083(2)
_cell_measurement_reflns_used 259
_cell_measurement_temperature 293(2)
_cell_measurement_theta_max 26.05
_cell_measurement_theta_min 1.65
_cell_volume 2089.4(5)
_computing_cell_refinement 'CAD-4 software (Enraf-Nonius, 1989)'
_computing_data_collection 'Stoe and Cie (1996)'
_computing_data_reduction 'Stoe and Cie (1996)'
_computing_molecular_graphics 'CAMERON (Watkin & al.,  1996)'
_computing_publication_material 'CRYSTALS Issue 10 (Watkin & al., 1996)'
_computing_structure_refinement 'CRYSTALS Issue 10 (Watkin & al., 1996)'
_computing_structure_solution 'SIR92 (Altomare al., 1992)'
_diffrn_ambient_temperature 293(2)
_diffrn_measurement_device_type 'Stoe and Cie (1996)'
_diffrn_measurement_method \w/2\q
_diffrn_radiation_monochromator graphite
_diffrn_radiation_type 'Mo K\a'
_diffrn_radiation_wavelength 0.71073
_diffrn_reflns_av_R_equivalents 0.10
_diffrn_reflns_limit_h_max 12
_diffrn_reflns_limit_h_min -12
_diffrn_reflns_limit_k_max 13
_diffrn_reflns_limit_k_min 0
_diffrn_reflns_limit_l_max 22
_diffrn_reflns_limit_l_min 0
_diffrn_reflns_number 4067
_diffrn_reflns_theta_max 26.05
_diffrn_reflns_theta_min 1.65
_diffrn_standards_decay_% 0.00
_diffrn_standards_interval_count 0
_diffrn_standards_interval_time 0
_diffrn_standards_number 200
_exptl_absorpt_coefficient_mu 14.23
_exptl_absorpt_correction_type none
_exptl_crystal_colour yellow
_exptl_crystal_density_diffrn 2.55
_exptl_crystal_density_meas ?
_exptl_crystal_description parallelepipedic
_exptl_crystal_F_000 1473.61
_exptl_crystal_size_max 0.325
_exptl_crystal_size_mid 0.125
_exptl_crystal_size_min 0.125
_refine_diff_density_max 2.84
_refine_diff_density_min -3.40
_refine_ls_extinction_method None
_refine_ls_goodness_of_fit_obs 1.0110
_refine_ls_hydrogen_treatment noref
_refine_ls_matrix_type full
_refine_ls_number_parameters 216
_refine_ls_number_reflns 3353
_refine_ls_R_factor_obs 0.0382
_refine_ls_shift/su_max 2.246994
_refine_ls_structure_factor_coef F
_refine_ls_weighting_details
;
 Chebychev polynomial with   3 parameters (Carruthers & Watkin, 1979)
 2.22 0.935E-01 1.92
;
_refine_ls_weighting_scheme calc
_refine_ls_wR_factor_obs 0.0395
_reflns_number_observed 3353
_reflns_number_total 19783
_reflns_observed_criterion >2.00\s(I)
_cod_data_source_file ic000334p.cif
_cod_data_source_block IC000334P
_cod_depositor_comments
;
 Changing the _chemical_formula_sum data item value from
 'C11 H26 L4 N2 O2 Pt2 S2' to 'C10 H26 Cl4 N2 O2 Pt2 S2'.

 Antanas Vaitkus,
 2017-01-15

The following automatic conversions were performed:

'_symmetry_cell_setting' value 'monoclinic ' changed to 'monoclinic'
according to the built-in table from CIF Core dictionary named
'cif_core.dic' version 2.4.1 from 2010-06-29.

Automatic conversion script
Id: cif_fix_values 1673 2011-04-08 12:14:43Z adriana 

The following automatic conversions were performed:

'_exptl_crystal_density_meas' value 'not measured' was changed to '?'
- the value is perceived as not measured.

Automatic conversion script
Id: cif_fix_values 3008 2015-01-20 13:52:24Z robertas 
;
_cod_original_cell_volume 2089.3
_cod_original_sg_symbol_H-M 'P 1 21/n 1 '
_cod_original_formula_sum ' C10 H26 CL4 N2 O2 Pt2 S2 '
_cod_database_code 4321680

loop_
_symmetry_equiv_pos_as_xyz
x,y,z
-x,-y,-z
-x+1/2,y+1/2,-z+1/2
x+1/2,-y+1/2,z+1/2

loop_
_atom_site_aniso_label
_atom_site_aniso_U_11
_atom_site_aniso_U_22
_atom_site_aniso_U_33
_atom_site_aniso_U_23
_atom_site_aniso_U_13
_atom_site_aniso_U_12
Pt1 0.02353(11) 0.02532(11) 0.02324(11) -0.00218(8) 0.00465(9) -0.00029(8)
S1 0.0311(7) 0.0343(8) 0.0274(7) -0.0012(6) 0.0061(6) -0.0021(6)
Cl11 0.0440(9) 0.0480(9) 0.0391(8) -0.0149(7) 0.0100(7) -0.0149(7)
O1 0.046(3) 0.045(3) 0.049(3) 0.000(2) 0.008(2) -0.016(2)
N1 0.041(3) 0.031(3) 0.033(3) -0.004(2) 0.009(2) 0.001(2)
N2 0.028(3) 0.046(3) 0.033(3) -0.001(2) 0.006(2) -0.006(2)
C1 0.035(3) 0.043(3) 0.032(3) 0.006(3) 0.002(3) 0.001(3)
C2 0.058(5) 0.055(4) 0.027(3) 0.006(3) 0.007(3) -0.007(4)
C3 0.091(7) 0.095(7) 0.020(3) 0.006(4) 0.003(4) -0.031(6)
C4 0.108(8) 0.066(6) 0.034(4) -0.016(4) 0.019(4) -0.035(6)
C5 0.060(5) 0.049(4) 0.031(3) -0.002(3) -0.005(3) -0.015(4)
C6 0.043(4) 0.036(3) 0.029(3) -0.004(2) 0.004(3) -0.002(3)
C11 0.045(4) 0.061(5) 0.035(4) -0.002(3) 0.016(3) 0.012(3)
C12 0.051(4) 0.046(4) 0.029(3) 0.010(3) -0.001(3) 0.007(4)
Pt2 0.02716(11) 0.03009(12) 0.02524(11) 0.00066(9) 0.00494(9) 0.00345(9)
S2 0.0281(7) 0.0326(7) 0.0292(7) 0.0021(6) 0.0044(5) 0.0056(6)
Cl21 0.047(1) 0.0671(12) 0.0537(11) -0.000(1) -0.0122(9) -0.021(1)
Cl22 0.0669(12) 0.049(1) 0.051(1) 0.0149(9) 0.0164(9) -0.0036(9)
Cl23 0.037(1) 0.139(2) 0.0487(11) 0.0407(14) -0.0111(9) -0.0134(12)
O2 0.038(3) 0.060(3) 0.043(3) 0.021(2) -0.003(2) 0.011(2)
C21 0.072(6) 0.033(4) 0.068(5) -0.007(4) 0.020(5) 0.004(4)
C22 0.035(3) 0.055(4) 0.041(4) -0.000(3) 0.016(3) 0.009(3)

loop_
_atom_site_label
_atom_site_fract_x
_atom_site_fract_y
_atom_site_fract_z
_atom_site_U_iso_or_equiv
_atom_site_occupancy
_atom_site_thermal_displace_type
Pt1 0.31509(2) 0.180268(19) 0.266625(12) 0.0239 1.0000 Uani
S1 0.22878(16) 0.09620(13) 0.35748(9) 0.0308 1.0000 Uani
Cl11 0.44800(18) 0.29889(16) 0.3486(1) 0.0433 1.0000 Uani
O1 0.1321(5) 0.0033(5) 0.3323(3) 0.0469 1.0000 Uani
N1 0.3947(7) 0.2439(5) 0.1764(4) 0.0347 1.0000 Uani
N2 0.2018(6) 0.0851(6) 0.1849(3) 0.0355 1.0000 Uani
C1 0.3156(7) 0.2040(6) 0.1047(4) 0.0366 1.0000 Uani
C2 0.3926(8) 0.2096(7) 0.0406(4) 0.0465 1.0000 Uani
C3 0.3138(11) 0.153(1) -0.0300(4) 0.0692 1.0000 Uani
C4 0.2672(12) 0.0320(9) -0.0158(5) 0.0686 1.0000 Uani
C5 0.1840(8) 0.0331(7) 0.0486(4) 0.0479 1.0000 Uani
C6 0.2681(7) 0.0804(6) 0.1173(4) 0.0363 1.0000 Uani
C11 0.1531(8) 0.2004(8) 0.4101(4) 0.0458 1.0000 Uani
C12 0.3509(8) 0.0349(7) 0.4268(4) 0.0431 1.0000 Uani
H1 0.398(6) 0.279(5) 0.184(4) 0.026(12) 1.0000 Uiso
H2 0.471(9) 0.212(7) 0.187(5) 0.04(2) 1.0000 Uiso
H3 0.142(9) 0.108(7) 0.181(5) 0.058(19) 1.0000 Uiso
H4 0.202(16) 0.023(16) 0.20(1) 0.01(6) 1.0000 Uiso
Pt2 0.63963(2) -0.10472(2) 0.329683(13) 0.0274 1.0000 Uani
S2 0.69594(14) 0.03240(14) 0.25485(8) 0.0300 1.0000 Uani
Cl21 0.4395(2) -0.1330(2) 0.25738(13) 0.0579 1.0000 Uani
Cl22 0.5813(2) -0.24889(19) 0.40941(12) 0.0549 1.0000 Uani
Cl23 0.8381(2) -0.0815(3) 0.40482(13) 0.0769 1.0000 Uani
O2 0.6028(5) 0.0694(5) 0.1895(3) 0.0479 1.0000 Uani
C21 0.746(1) 0.1625(7) 0.3065(6) 0.0567 1.0000 Uani
C22 0.8429(7) -0.0069(7) 0.2228(4) 0.0426 1.0000 Uani
H11 0.2440 0.2583 0.0917 0.0402 1.0000 Uiso
H21 0.4109 0.2908 0.0300 0.0521 1.0000 Uiso
H22 0.4745 0.1647 0.0538 0.0521 1.0000 Uiso
H31 0.3716 0.1463 -0.0681 0.0606 1.0000 Uiso
H32 0.2402 0.2044 -0.0482 0.0606 1.0000 Uiso
H41 0.3370 -0.0208 -0.0043 0.0718 1.0000 Uiso
H42 0.2074 0.0069 -0.0624 0.0718 1.0000 Uiso
H51 0.1540 -0.0458 0.0575 0.0492 1.0000 Uiso
H52 0.1057 0.0858 0.0352 0.0492 1.0000 Uiso
H61 0.3399 0.0251 0.1259 0.0396 1.0000 Uiso
H111 0.0854 0.2413 0.3787 0.0548 1.0000 Uiso
H112 0.2218 0.2572 0.4331 0.0548 1.0000 Uiso
H113 0.1200 0.1585 0.4508 0.0548 1.0000 Uiso
H121 0.4004 -0.0254 0.4049 0.0494 1.0000 Uiso
H122 0.4104 0.0978 0.4491 0.0494 1.0000 Uiso
H123 0.3086 -0.0009 0.4668 0.0494 1.0000 Uiso
H211 0.6711 0.1947 0.3261 0.0672 1.0000 Uiso
H212 0.8174 0.1450 0.3445 0.0672 1.0000 Uiso
H213 0.7733 0.2208 0.2701 0.0672 1.0000 Uiso
H221 0.8267 -0.0807 0.1930 0.0457 1.0000 Uiso
H222 0.9105 -0.0199 0.2649 0.0457 1.0000 Uiso
H223 0.8664 0.0559 0.1905 0.0457 1.0000 Uiso

loop_
_atom_type_symbol
_atom_type_scat_dispersion_real
_atom_type_scat_dispersion_imag
_atom_type_scat_Cromer_Mann_a1
_atom_type_scat_Cromer_Mann_b1
_atom_type_scat_Cromer_Mann_a2
_atom_type_scat_Cromer_Mann_b2
_atom_type_scat_Cromer_Mann_a3
_atom_type_scat_Cromer_Mann_b3
_atom_type_scat_Cromer_Mann_a4
_atom_type_scat_Cromer_Mann_b4
_atom_type_scat_Cromer_Mann_c
_atom_type_scat_source
'C   ' 0.0020 0.0020 2.3100 20.8439 1.0200 10.2075 1.5886 0.5687 0.8650 51.6512 0.2156 International_Tables_Vol_IV_Table_2.2B
'H   ' 0.0000 0.0000 0.4930 10.5109 0.3229 26.1257 0.1402 3.1424 0.0408 57.7997 0.0030 International_Tables_Vol_IV_Table_2.2B
'Cl  ' 0.1320 0.1590 11.4604 0.0104 7.1964 1.1662 6.2556 18.5194 1.6455 47.7784 -9.5574 International_Tables_Vol_IV_Table_2.2B
'N   ' 0.0040 0.0030 12.2126 0.0057 3.1322 9.8933 2.0125 28.9975 1.1663 0.5826 -11.5290 International_Tables_Vol_IV_Table_2.2B
'O   ' 0.0080 0.0060 3.0485 13.2771 2.2868 5.7011 1.5463 0.3239 0.8670 32.9089 0.2508 International_Tables_Vol_IV_Table_2.2B
'S   ' 0.1100 0.1240 6.9053 1.4679 5.2034 22.2151 1.4379 0.2536 1.5863 56.1720 0.8669 International_Tables_Vol_IV_Table_2.2B
'Pt  ' -2.3520 8.3880 27.0059 1.5129 17.7639 8.8117 15.7131 0.4246 5.7837 38.6103 11.6883 International_Tables_Vol_IV_Table_2.2B

loop_
_geom_angle_atom_site_label_1
_geom_angle_site_symmetry_1
_geom_angle_atom_site_label_2
_geom_angle_site_symmetry_2
_geom_angle_atom_site_label_3
_geom_angle_site_symmetry_3
_geom_angle
_geom_angle_publ_flag
S1 . Pt1 . Cl11 . 92.41(6) yes
S1 . Pt1 . N1 . 174.63(16) yes
Cl11 . Pt1 . N1 . 91.96(18) yes
S1 . Pt1 . N2 . 93.37(17) yes
Cl11 . Pt1 . N2 . 174.10(18) yes
N1 . Pt1 . N2 . 82.3(2) yes
Pt1 . S1 . O1 . 114.3(2) yes
Pt1 . S1 . C11 . 112.2(3) yes
O1 . S1 . C11 . 107.7(4) yes
Pt1 . S1 . C12 . 111.6(3) yes
O1 . S1 . C12 . 108.3(3) yes
C11 . S1 . C12 . 101.9(4) yes
Pt1 . N1 . C1 . 110.4(5) yes
Pt1 . N1 . H1 . 96.3(91) no
C1 . N1 . H1 . 124.4(96) no
Pt1 . N1 . H2 . 97.9(54) no
C1 . N1 . H2 . 115.2(55) no
H1 . N1 . H2 . 107.7(108) no
Pt1 . N2 . C6 . 109.0(4) yes
Pt1 . N2 . H3 . 106.9(74) no
C6 . N2 . H3 . 117.6(73) no
Pt1 . N2 . H4 . 100.7(127) no
C6 . N2 . H4 . 111.3(127) no
H3 . N2 . H4 . 109.8(127) no
N1 . C1 . C2 . 111.9(6) yes
N1 . C1 . C6 . 107.2(5) yes
C2 . C1 . C6 . 112.2(6) yes
N1 . C1 . H11 . 108.5(6) no
C2 . C1 . H11 . 105.4(6) no
C6 . C1 . H11 . 111.8(6) no
C1 . C2 . C3 . 110.2(7) yes
C1 . C2 . H21 . 109.7(7) no
C3 . C2 . H21 . 109.1(7) no
C1 . C2 . H22 . 109.4(6) no
C3 . C2 . H22 . 107.9(8) no
H21 . C2 . H22 . 110.6(8) no
C2 . C3 . C4 . 112.6(7) yes
C2 . C3 . H31 . 108.0(9) no
C4 . C3 . H31 . 107.8(10) no
C2 . C3 . H32 . 108.1(9) no
C4 . C3 . H32 . 110.7(10) no
H31 . C3 . H32 . 109.6(8) no
C3 . C4 . C5 . 110.9(8) yes
C3 . C4 . H41 . 111.3(10) no
C5 . C4 . H41 . 109.7(8) no
C3 . C4 . H42 . 106.8(8) no
C5 . C4 . H42 . 106.9(9) no
H41 . C4 . H42 . 111.1(9) no
C4 . C5 . C6 . 107.9(7) yes
C4 . C5 . H51 . 110.3(8) no
C6 . C5 . H51 . 110.6(6) no
C4 . C5 . H52 . 110.1(7) no
C6 . C5 . H52 . 109.4(7) no
H51 . C5 . H52 . 108.7(8) no
N2 . C6 . C1 . 107.0(5) yes
N2 . C6 . C5 . 114.2(6) yes
C1 . C6 . C5 . 111.4(6) yes
N2 . C6 . H61 . 109.4(6) no
C1 . C6 . H61 . 111.4(6) no
C5 . C6 . H61 . 103.6(6) no
S1 . C11 . H111 . 110.4(6) no
S1 . C11 . H112 . 107.8(6) no
H111 . C11 . H112 . 110.3(8) no
S1 . C11 . H113 . 108.5(6) no
H111 . C11 . H113 . 111.9(8) no
H112 . C11 . H113 . 107.8(7) no
S1 . C12 . H121 . 110.4(5) no
S1 . C12 . H122 . 109.7(5) no
H121 . C12 . H122 . 109.7(8) no
S1 . C12 . H123 . 109.2(6) no
H121 . C12 . H123 . 109.4(7) no
H122 . C12 . H123 . 108.4(7) no
S2 . Pt2 . Cl21 . 92.85(7) yes
S2 . Pt2 . Cl22 . 179.56(7) yes
Cl21 . Pt2 . Cl22 . 87.56(8) yes
S2 . Pt2 . Cl23 . 89.17(7) yes
Cl21 . Pt2 . Cl23 . 177.98(8) yes
Cl22 . Pt2 . Cl23 . 90.42(8) yes
Pt2 . S2 . O2 . 119.6(2) yes
Pt2 . S2 . C21 . 110.1(3) yes
O2 . S2 . C21 . 106.8(4) yes
Pt2 . S2 . C22 . 110.4(3) yes
O2 . S2 . C22 . 107.4(3) yes
C21 . S2 . C22 . 100.7(4) yes
S2 . C21 . H211 . 108.7(8) no
S2 . C21 . H212 . 109.8(6) no
H211 . C21 . H212 . 112.9(9) no
S2 . C21 . H213 . 106.8(7) no
H211 . C21 . H213 . 108.4(8) no
H212 . C21 . H213 . 110.0(10) no
S2 . C22 . H221 . 107.9(6) no
S2 . C22 . H222 . 109.7(5) no
H221 . C22 . H222 . 110.0(7) no
S2 . C22 . H223 . 108.7(6) no
H221 . C22 . H223 . 108.9(7) no
H222 . C22 . H223 . 111.6(8) no

loop_
_geom_bond_atom_site_label_1
_geom_bond_site_symmetry_1
_geom_bond_atom_site_label_2
_geom_bond_site_symmetry_2
_geom_bond_distance
_geom_bond_publ_flag
Pt1 . S1 . 2.2034(15) yes
Pt1 . Cl11 . 2.2921(17) yes
Pt1 . N1 . 2.067(6) yes
Pt1 . N2 . 2.044(6) yes
S1 . O1 . 1.473(5) yes
S1 . C11 . 1.771(7) yes
S1 . C12 . 1.777(7) yes
N1 . C1 . 1.492(9) yes
N1 . H1 . 0.42(6) no
N1 . H2 . 0.87(9) no
N2 . C6 . 1.493(9) yes
N2 . H3 . 0.66(9) no
N2 . H4 . 0.78(18) no
C1 . C2 . 1.51(1) yes
C1 . C6 . 1.511(9) yes
C1 . H11 . 0.963(7) no
C2 . C3 . 1.546(11) yes
C2 . H21 . 0.963(8) no
C2 . H22 . 0.984(9) no
C3 . C4 . 1.482(14) yes
C3 . H31 . 0.98(1) no
C3 . H32 . 0.977(12) no
C4 . C5 . 1.552(12) yes
C4 . H41 . 0.935(13) no
C4 . H42 . 1.005(9) no
C5 . C6 . 1.500(9) yes
C5 . H51 . 0.965(8) no
C5 . H52 . 1.005(9) no
C6 . H61 . 0.964(7) no
C11 . H111 . 0.951(8) no
C11 . H112 . 0.999(9) no
C11 . H113 . 0.981(8) no
C12 . H121 . 0.973(8) no
C12 . H122 . 0.984(8) no
C12 . H123 . 0.988(7) no
Pt2 . S2 . 2.1951(15) yes
Pt2 . Cl21 . 2.2933(19) yes
Pt2 . Cl22 . 2.3171(18) yes
Pt2 . Cl23 . 2.294(2) yes
S2 . O2 . 1.465(5) yes
S2 . C21 . 1.775(9) yes
S2 . C22 . 1.766(7) yes
C21 . H211 . 0.970(9) no
C21 . H212 . 0.950(11) no
C21 . H213 . 1.003(9) no
C22 . H221 . 0.993(8) no
C22 . H222 . 0.960(8) no
C22 . H223 . 0.974(8) no
